data_4135527
loop_
_publ_author_name
'Li, Jun'
'Daniliuc, Constantin G.'
'Kartha, Kalathil K.'
'Fern\'andez, Gustavo'
'Kehr, Gerald'
'Erker, Gerhard'

_publ_section_title
;
 Introducing the Dihydro-1,3-azaboroles: Convenient Entry by a
 Three-Component Reaction, Synthetic and Photophysical Application
;
_journal_name_full 'Journal of the American Chemical Society'
_journal_paper_doi 10.1021/jacs.0c12236
_journal_year 2021
_chemical_formula_sum 'C34 H25 B F9 N'
_chemical_formula_weight 629.36
_space_group_crystal_system trigonal
_space_group_IT_number 148
_space_group_name_Hall '-R 3'
_space_group_name_H-M_alt 'R -3 :H'
_atom_sites_solution_hydrogens geom
_audit_creation_method 'APEX3 v2016.1-0'
_cell_angle_alpha 90
_cell_angle_beta 90
_cell_angle_gamma 120
_cell_formula_units_Z 18
_cell_length_a 34.991(3)
_cell_length_b 34.991(3)
_cell_length_c 12.8827(10)
_cell_measurement_reflns_used 4849
_cell_measurement_temperature 100.(2)
_cell_measurement_theta_max 65.2508
_cell_measurement_theta_min 4.3771
_cell_volume 13660(2)
_computing_cell_refinement 'SAINT V8.37A (Bruker AXS Inc., 2015)'
_computing_data_collection 'APEX3 v2016.1-0 (Bruker AXS Inc., 2016)'
_computing_data_reduction 'SAINT V8.37A (Bruker AXS Inc., 2015)'
_computing_molecular_graphics 'APEX3 v2016.1-0 (Bruker AXS Inc., 2016)'
_computing_publication_material 'APEX3 v2016.1-0 (Bruker AXS Inc., 2016)'
_computing_structure_refinement 'SHELXL-2014/7 (Sheldrick, 2014)'
_computing_structure_solution 'SHELXL-2014/7 (Sheldrick, 2014)'
_diffrn_ambient_temperature 100.(2)
_diffrn_detector_area_resol_mean 8.3333
_diffrn_measured_fraction_theta_full 0.998
_diffrn_measured_fraction_theta_max 0.998
_diffrn_measurement_device_type 'Kappa CCD APEXII'
_diffrn_measurement_method 'phi / omega scans'
_diffrn_radiation_monochromator graphite
_diffrn_radiation_type CuK\a
_diffrn_radiation_wavelength 1.54178
_diffrn_reflns_av_R_equivalents 0.1349
_diffrn_reflns_av_unetI/netI 0.0673
_diffrn_reflns_limit_h_max 41
_diffrn_reflns_limit_h_min -41
_diffrn_reflns_limit_k_max 41
_diffrn_reflns_limit_k_min -41
_diffrn_reflns_limit_l_max 15
_diffrn_reflns_limit_l_min -15
_diffrn_reflns_number 62150
_diffrn_reflns_theta_full 65.06
_diffrn_reflns_theta_max 65.06
_diffrn_reflns_theta_min 4.50
_diffrn_source 'fine-focus sealed tube'
_diffrn_source_type 'fine-focus sealed tube'
_exptl_absorpt_coefficient_mu 1.024
_exptl_absorpt_correction_T_max 0.91
_exptl_absorpt_correction_T_min 0.71
_exptl_absorpt_correction_type multi-scan
_exptl_absorpt_process_details
;
Bruker AXS (2014). SADABS, Version 2014/5, Bruker AXS Inc., Madison, Wisconsin,
USA.
;
_exptl_crystal_colour 'pale yellow'
_exptl_crystal_density_diffrn 1.377
_exptl_crystal_density_method 'not measured'
_exptl_crystal_description prism
_exptl_crystal_F_000 5796
_exptl_crystal_size_max 0.150
_exptl_crystal_size_mid 0.120
_exptl_crystal_size_min 0.100
_refine_diff_density_max 0.280
_refine_diff_density_min -0.244
_refine_ls_extinction_coef 0.00058(4)
_refine_ls_extinction_method 'SHELXL-2014/7 (Sheldrick 2014'
_refine_ls_goodness_of_fit_ref 1.040
_refine_ls_hydrogen_treatment constr
_refine_ls_matrix_type full
_refine_ls_number_parameters 465
_refine_ls_number_reflns 5164
_refine_ls_number_restraints 150
_refine_ls_restrained_S_all 1.040
_refine_ls_R_factor_all 0.0779
_refine_ls_R_factor_gt 0.0528
_refine_ls_shift/su_max 0.001
_refine_ls_shift/su_mean 0.000
_refine_ls_structure_factor_coef Fsqd
_refine_ls_weighting_details 'w=1/[\s^2^(Fo^2^)+(0.0617P)^2^+10.2805P] where P=(Fo^2^+2Fc^2^)/3'
_refine_ls_weighting_scheme calc
_refine_ls_wR_factor_gt 0.1252
_refine_ls_wR_factor_ref 0.1418
_reflns_number_gt 3665
_reflns_number_total 5164
_reflns_threshold_expression 'I > 2\s(I)'
_cod_data_source_file ja0c12236_si_002.cif
_cod_data_source_block erk9620
_cod_original_cell_volume 13660.(2)
_cod_original_sg_symbol_H-M 'R -3'
_cod_database_code 4135527

loop_
_space_group_symop_operation_xyz
'x, y, z'
'-y, x-y, z'
'-x+y, -x, z'
'x+2/3, y+1/3, z+1/3'
'-y+2/3, x-y+1/3, z+1/3'
'-x+y+2/3, -x+1/3, z+1/3'
'x+1/3, y+2/3, z+2/3'
'-y+1/3, x-y+2/3, z+2/3'
'-x+y+1/3, -x+2/3, z+2/3'
'-x, -y, -z'
'y, -x+y, -z'
'x-y, x, -z'
'-x+2/3, -y+1/3, -z+1/3'
'y+2/3, -x+y+1/3, -z+1/3'
'x-y+2/3, x+1/3, -z+1/3'
'-x+1/3, -y+2/3, -z+2/3'
'y+1/3, -x+y+2/3, -z+2/3'
'x-y+1/3, x+2/3, -z+2/3'

loop_
_atom_site_type_symbol
_atom_site_label
_atom_site_fract_x
_atom_site_fract_y
_atom_site_fract_z
_atom_site_U_iso_or_equiv
_atom_site_adp_type
_atom_site_calc_flag
_atom_site_refinement_flags_adp
_atom_site_refinement_flags_occupancy
_atom_site_refinement_flags_posn
_atom_site_occupancy
_atom_site_disorder_assembly
_atom_site_disorder_group
B B1 0.86673(10) 0.58512(10) 0.4276(2) 0.0380(6) Uani d . . . 1.0 . .
N N1 0.84903(7) 0.56638(7) 0.24891(16) 0.0386(5) Uani d . . . 1.0 . .
C C1 0.82273(8) 0.54359(8) 0.41660(19) 0.0375(6) Uani d . . . 1.0 . .
C C2 0.81637(8) 0.53528(8) 0.30880(19) 0.0374(6) Uani d . . . 1.0 . .
C C3 0.88396(9) 0.60063(8) 0.31432(19) 0.0404(6) Uani d . . . 1.0 . .
H H3A 0.8875 0.63 0.3 0.048 Uiso calc U . R 1.0 . .
H H3B 0.9126 0.6019 0.3028 0.048 Uiso calc U . R 1.0 . .
C C4 0.78938(8) 0.51725(9) 0.49294(19) 0.0395(6) Uani d . . . 1.0 . .
H H4 0.7635 0.4918 0.4689 0.047 Uiso calc U . R 1.0 . .
C C5 0.79224(8) 0.52611(9) 0.5952(2) 0.0403(6) Uani d . . . 1.0 . .
H H5 0.8196 0.5499 0.6185 0.048 Uiso calc U . R 1.0 . .
C C11 0.75849(9) 0.50363(9) 0.6748(2) 0.0438(6) Uani d . . . 1.0 . .
C C12 0.76677(9) 0.52100(10) 0.7755(2) 0.0482(7) Uani d . . . 1.0 . .
H H12 0.7944 0.5464 0.7905 0.058 Uiso calc U . R 1.0 . .
C C13 0.73594(10) 0.50233(12) 0.8532(2) 0.0634(9) Uani d . . . 1.0 . .
H H13 0.7426 0.5145 0.9212 0.076 Uiso calc U . R 1.0 . .
C C14 0.69487(11) 0.46561(15) 0.8325(3) 0.0803(12) Uani d . . . 1.0 . .
H H14 0.6732 0.4528 0.8855 0.096 Uiso calc U . R 1.0 . .
C C15 0.68628(11) 0.44820(14) 0.7338(3) 0.0770(11) Uani d . . . 1.0 . .
H H15 0.6584 0.4231 0.7192 0.092 Uiso calc U . R 1.0 . .
C C16 0.71729(9) 0.46638(11) 0.6554(2) 0.0567(8) Uani d . . . 1.0 . .
H H16 0.7106 0.4535 0.5882 0.068 Uiso calc U . R 1.0 . .
C C21 0.77799(8) 0.49731(9) 0.25770(19) 0.0403(6) Uani d . . . 1.0 . .
C C22 0.76654(8) 0.45399(9) 0.2836(2) 0.0432(6) Uani d . . . 1.0 . .
H H22 0.7832 0.4488 0.3341 0.052 Uiso calc U . R 1.0 . .
C C23 0.73086(9) 0.41863(10) 0.2352(2) 0.0492(7) Uani d . . . 1.0 . .
H H23 0.7236 0.3893 0.2517 0.059 Uiso calc U . R 1.0 . .
C C24 0.70570(9) 0.42592(10) 0.1628(2) 0.0526(7) Uani d . . . 1.0 . .
H H24 0.6812 0.4017 0.1304 0.063 Uiso calc U . R 1.0 . .
C C25 0.71654(9) 0.46862(11) 0.1381(2) 0.0515(7) Uani d . . . 1.0 . .
H H25 0.6993 0.4737 0.089 0.062 Uiso calc U . R 1.0 . .
C C26 0.75268(9) 0.50433(10) 0.1849(2) 0.0452(6) Uani d . . . 1.0 . .
H H26 0.7601 0.5336 0.167 0.054 Uiso calc U . R 1.0 . .
C C31 0.89319(8) 0.60909(8) 0.53082(19) 0.0375(6) Uani d . . . 1.0 . .
C C32 0.91808(8) 0.59375(8) 0.58386(19) 0.0382(6) Uani d . . . 1.0 . .
C C33 0.94030(9) 0.61285(8) 0.6758(2) 0.0415(6) Uani d . . . 1.0 . .
H H33 0.9566 0.6014 0.7098 0.05 Uiso calc U . R 1.0 . .
C C34 0.93882(8) 0.64838(8) 0.7181(2) 0.0404(6) Uani d . . . 1.0 . .
C C35 0.91501(8) 0.66505(9) 0.6679(2) 0.0417(6) Uani d . . . 1.0 . .
H H35 0.9139 0.6895 0.6962 0.05 Uiso calc U . R 1.0 . .
C C36 0.89289(8) 0.64569(8) 0.57619(19) 0.0380(6) Uani d . . . 1.0 . .
C C37 0.92035(9) 0.55441(9) 0.5452(2) 0.0462(6) Uani d . . D 1.0 . .
F F1 0.9258(7) 0.5569(7) 0.4421(6) 0.068(3) Uani d U P D 0.52(4) A 1
F F2 0.8838(3) 0.5166(3) 0.5640(16) 0.068(3) Uani d U P D 0.52(4) A 1
F F3 0.9538(4) 0.5508(7) 0.5834(15) 0.053(2) Uani d U P D 0.52(4) A 1
F F1A 0.9135(6) 0.5447(7) 0.4454(8) 0.061(3) Uani d U P D 0.48(4) A 2
F F2A 0.8907(7) 0.5173(4) 0.5970(17) 0.074(4) Uani d U P D 0.48(4) A 2
F F3A 0.9595(5) 0.5586(9) 0.5684(19) 0.060(3) Uani d U P D 0.48(4) A 2
C C38 0.96492(9) 0.66997(9) 0.8136(2) 0.0470(7) Uani d . . . 1.0 . .
F F4 0.96799(6) 0.64134(6) 0.87699(12) 0.0575(5) Uani d . . . 1.0 . .
F F5 1.00655(6) 0.70116(6) 0.79110(13) 0.0646(5) Uani d . . . 1.0 . .
F F6 0.94764(6) 0.68984(6) 0.86950(13) 0.0623(5) Uani d . . . 1.0 . .
C C39 0.86862(9) 0.66561(9) 0.5237(2) 0.0459(6) Uani d . . D 1.0 . .
F F7 0.8623(7) 0.6926(5) 0.5853(13) 0.052(2) Uani d U P D 0.63(6) B 1
F F8 0.8933(5) 0.6910(5) 0.4425(9) 0.058(2) Uani d U P D 0.63(6) B 1
F F9 0.8298(4) 0.6369(4) 0.4829(17) 0.070(3) Uani d U P D 0.63(6) B 1
F F7A 0.8685(10) 0.6986(8) 0.576(2) 0.053(4) Uani d U P D 0.37(6) B 2
F F8A 0.8824(12) 0.6812(10) 0.4292(13) 0.071(4) Uani d U P D 0.37(6) B 2
F F9A 0.8260(5) 0.6344(7) 0.512(3) 0.062(4) Uani d U P D 0.37(6) B 2
C C41 0.85597(8) 0.56302(8) 0.14021(19) 0.0388(6) Uani d . . . 1.0 . .
C C42 0.87013(8) 0.53361(9) 0.1081(2) 0.0424(6) Uani d . . . 1.0 . .
C C43 0.87679(9) 0.53136(10) 0.0019(2) 0.0507(7) Uani d . . . 1.0 . .
H H43 0.8859 0.5116 -0.0224 0.061 Uiso calc U . R 1.0 . .
C C44 0.87032(10) 0.55748(11) -0.0686(2) 0.0549(7) Uani d . . . 1.0 . .
H H44 0.8747 0.5552 -0.1406 0.066 Uiso calc U . R 1.0 . .
C C45 0.85752(9) 0.58687(10) -0.0347(2) 0.0500(7) Uani d . . . 1.0 . .
H H45 0.8537 0.605 -0.0836 0.06 Uiso calc U . R 1.0 . .
C C46 0.85008(9) 0.59023(9) 0.0705(2) 0.0434(6) Uani d . . . 1.0 . .
C C47 0.87829(10) 0.50607(9) 0.1848(2) 0.0482(7) Uani d . . . 1.0 . .
H H47A 0.8501 0.4805 0.2052 0.072 Uiso calc U . R 1.0 . .
H H47B 0.8931 0.5238 0.2462 0.072 Uiso calc U . R 1.0 . .
H H47C 0.897 0.4959 0.1528 0.072 Uiso calc U . R 1.0 . .
C C48 0.83674(10) 0.62295(10) 0.1060(2) 0.0500(7) Uani d . . . 1.0 . .
H H48A 0.8188 0.6119 0.1691 0.075 Uiso calc U . R 1.0 . .
H H48B 0.8195 0.6268 0.0514 0.075 Uiso calc U . R 1.0 . .
H H48C 0.8632 0.6513 0.1207 0.075 Uiso calc U . R 1.0 . .

loop_
_atom_site_aniso_label
_atom_site_aniso_U_11
_atom_site_aniso_U_22
_atom_site_aniso_U_33
_atom_site_aniso_U_12
_atom_site_aniso_U_13
_atom_site_aniso_U_23
B1 0.0402(15) 0.0422(15) 0.0373(15) 0.0248(13) -0.0009(12) -0.0012(12)
N1 0.0399(11) 0.0405(11) 0.0342(11) 0.0192(10) 0.0016(9) -0.0011(9)
C1 0.0394(13) 0.0422(13) 0.0330(12) 0.0221(11) 0.0018(10) 0.0018(11)
C2 0.0370(13) 0.0396(13) 0.0379(13) 0.0209(11) -0.0009(11) 0.0017(11)
C3 0.0412(13) 0.0378(13) 0.0387(13) 0.0171(11) -0.0009(11) -0.0023(11)
C4 0.0383(13) 0.0427(14) 0.0377(13) 0.0205(11) -0.0014(11) 0.0021(11)
C5 0.0346(13) 0.0460(14) 0.0373(13) 0.0180(11) -0.0015(11) 0.0029(11)
C11 0.0427(14) 0.0536(16) 0.0364(13) 0.0250(13) 0.0000(11) 0.0061(12)
C12 0.0439(14) 0.0614(17) 0.0373(14) 0.0247(13) -0.0011(12) 0.0025(13)
C13 0.0532(18) 0.095(3) 0.0374(15) 0.0341(18) 0.0012(13) 0.0059(16)
C14 0.0496(19) 0.120(3) 0.0446(18) 0.023(2) 0.0112(15) 0.0187(19)
C15 0.0454(17) 0.096(3) 0.0529(19) 0.0079(17) 0.0013(15) 0.0148(19)
C16 0.0442(16) 0.0668(19) 0.0418(15) 0.0148(14) -0.0005(13) 0.0083(14)
C21 0.0370(13) 0.0474(15) 0.0347(13) 0.0196(12) 0.0002(11) 0.0001(11)
C22 0.0399(13) 0.0502(15) 0.0388(13) 0.0220(12) -0.0019(11) -0.0021(12)
C23 0.0435(15) 0.0502(16) 0.0465(15) 0.0178(13) 0.0006(12) -0.0025(13)
C24 0.0370(14) 0.0602(18) 0.0434(15) 0.0114(13) -0.0036(12) -0.0034(14)
C25 0.0388(14) 0.071(2) 0.0370(14) 0.0216(14) -0.0024(12) 0.0033(13)
C26 0.0418(14) 0.0551(16) 0.0374(13) 0.0233(13) 0.0011(12) 0.0063(12)
C31 0.0369(13) 0.0383(13) 0.0352(12) 0.0173(11) 0.0041(10) 0.0027(10)
C32 0.0370(13) 0.0370(13) 0.0397(13) 0.0178(11) 0.0000(11) 0.0004(11)
C33 0.0428(14) 0.0426(14) 0.0394(13) 0.0217(12) -0.0002(11) 0.0020(11)
C34 0.0400(13) 0.0410(14) 0.0355(13) 0.0168(11) -0.0024(11) -0.0013(11)
C35 0.0441(14) 0.0415(14) 0.0407(14) 0.0222(12) 0.0023(11) -0.0001(11)
C36 0.0392(13) 0.0393(13) 0.0352(12) 0.0193(11) 0.0031(11) 0.0022(11)
C37 0.0447(15) 0.0489(16) 0.0489(16) 0.0262(13) -0.0090(13) -0.0069(13)
F1 0.105(7) 0.076(7) 0.051(3) 0.065(6) -0.016(3) -0.024(3)
F2 0.049(3) 0.042(3) 0.111(7) 0.022(2) -0.015(4) -0.017(4)
F3 0.056(4) 0.052(5) 0.062(4) 0.036(3) -0.017(3) -0.009(3)
F1A 0.086(6) 0.065(6) 0.053(3) 0.053(5) -0.032(3) -0.024(3)
F2A 0.083(6) 0.041(3) 0.090(7) 0.025(4) 0.031(5) 0.007(4)
F3A 0.057(4) 0.065(8) 0.076(7) 0.043(5) -0.022(4) -0.023(5)
C38 0.0518(16) 0.0486(15) 0.0394(14) 0.0243(13) -0.0034(12) -0.0027(12)
F4 0.0711(11) 0.0592(10) 0.0430(9) 0.0331(9) -0.0144(8) -0.0018(7)
F5 0.0554(10) 0.0612(10) 0.0515(10) 0.0099(8) -0.0092(8) -0.0061(8)
F6 0.0796(12) 0.0716(11) 0.0470(9) 0.0462(10) -0.0118(9) -0.0182(8)
C39 0.0528(16) 0.0463(15) 0.0435(15) 0.0284(14) -0.0010(13) -0.0042(13)
F7 0.068(5) 0.055(4) 0.047(3) 0.042(4) 0.006(3) -0.001(3)
F8 0.072(4) 0.074(4) 0.045(3) 0.050(4) 0.008(3) 0.020(3)
F9 0.073(4) 0.057(3) 0.090(6) 0.040(3) -0.039(3) -0.015(4)
F7A 0.065(7) 0.051(6) 0.054(7) 0.038(5) -0.007(6) -0.002(5)
F8A 0.104(10) 0.099(9) 0.036(4) 0.071(7) -0.003(5) 0.000(5)
F9A 0.050(4) 0.059(5) 0.084(9) 0.032(3) -0.024(4) -0.009(5)
C41 0.0394(13) 0.0420(13) 0.0324(12) 0.0184(11) 0.0018(10) 0.0000(11)
C42 0.0382(13) 0.0414(14) 0.0434(14) 0.0167(11) 0.0011(11) -0.0043(11)
C43 0.0501(16) 0.0538(16) 0.0469(16) 0.0250(13) 0.0009(13) -0.0111(13)
C44 0.0559(17) 0.0646(19) 0.0355(14) 0.0236(15) 0.0019(13) -0.0040(13)
C45 0.0503(16) 0.0573(17) 0.0368(14) 0.0227(14) -0.0024(12) 0.0033(13)
C46 0.0405(14) 0.0448(14) 0.0402(14) 0.0178(12) -0.0008(11) 0.0022(12)
C47 0.0498(15) 0.0470(15) 0.0517(16) 0.0270(13) 0.0012(13) -0.0027(13)
C48 0.0549(16) 0.0528(16) 0.0488(15) 0.0318(14) -0.0022(13) 0.0029(13)

loop_
_atom_type_symbol
_atom_type_description
_atom_type_scat_dispersion_real
_atom_type_scat_dispersion_imag
_atom_type_scat_source
C C 0.0181 0.0091 'International Tables Vol C Tables 4.2.6.8 and 6.1.1.4'
H H 0.0000 0.0000 'International Tables Vol C Tables 4.2.6.8 and 6.1.1.4'
B B 0.0090 0.0039 'International Tables Vol C Tables 4.2.6.8 and 6.1.1.4'
N N 0.0311 0.0180 'International Tables Vol C Tables 4.2.6.8 and 6.1.1.4'
F F 0.0727 0.0534 'International Tables Vol C Tables 4.2.6.8 and 6.1.1.4'

loop_
_geom_angle_atom_site_label_1
_geom_angle_atom_site_label_2
_geom_angle_atom_site_label_3
_geom_angle_site_symmetry_1
_geom_angle_site_symmetry_3
_geom_angle
_geom_angle_publ_flag
C1 B1 C3 . . 106.1(2) ?
C1 B1 C31 . . 129.1(2) ?
C3 B1 C31 . . 124.8(2) ?
C2 N1 C41 . . 126.7(2) ?
C2 N1 C3 . . 110.5(2) ?
C41 N1 C3 . . 121.2(2) ?
C2 C1 C4 . . 122.8(2) ?
C2 C1 B1 . . 105.7(2) ?
C4 C1 B1 . . 131.2(2) ?
N1 C2 C1 . . 114.2(2) ?
N1 C2 C21 . . 119.1(2) ?
C1 C2 C21 . . 126.6(2) ?
N1 C3 B1 . . 103.4(2) ?
N1 C3 H3A . . 111.1 ?
B1 C3 H3A . . 111.1 ?
N1 C3 H3B . . 111.1 ?
B1 C3 H3B . . 111.1 ?
H3A C3 H3B . . 109.0 ?
C5 C4 C1 . . 125.0(2) ?
C5 C4 H4 . . 117.5 ?
C1 C4 H4 . . 117.5 ?
C4 C5 C11 . . 128.0(2) ?
C4 C5 H5 . . 116.0 ?
C11 C5 H5 . . 116.0 ?
C12 C11 C16 . . 117.6(3) ?
C12 C11 C5 . . 118.7(2) ?
C16 C11 C5 . . 123.7(2) ?
C13 C12 C11 . . 121.7(3) ?
C13 C12 H12 . . 119.1 ?
C11 C12 H12 . . 119.1 ?
C12 C13 C14 . . 120.1(3) ?
C12 C13 H13 . . 120.0 ?
C14 C13 H13 . . 120.0 ?
C15 C14 C13 . . 118.8(3) ?
C15 C14 H14 . . 120.6 ?
C13 C14 H14 . . 120.6 ?
C14 C15 C16 . . 121.6(3) ?
C14 C15 H15 . . 119.2 ?
C16 C15 H15 . . 119.2 ?
C15 C16 C11 . . 120.3(3) ?
C15 C16 H16 . . 119.9 ?
C11 C16 H16 . . 119.9 ?
C26 C21 C22 . . 119.2(2) ?
C26 C21 C2 . . 120.6(2) ?
C22 C21 C2 . . 120.2(2) ?
C23 C22 C21 . . 120.0(2) ?
C23 C22 H22 . . 120.0 ?
C21 C22 H22 . . 120.0 ?
C22 C23 C24 . . 120.4(3) ?
C22 C23 H23 . . 119.8 ?
C24 C23 H23 . . 119.8 ?
C25 C24 C23 . . 119.7(3) ?
C25 C24 H24 . . 120.2 ?
C23 C24 H24 . . 120.2 ?
C24 C25 C26 . . 120.3(3) ?
C24 C25 H25 . . 119.8 ?
C26 C25 H25 . . 119.8 ?
C21 C26 C25 . . 120.3(3) ?
C21 C26 H26 . . 119.8 ?
C25 C26 H26 . . 119.8 ?
C32 C31 C36 . . 115.6(2) ?
C32 C31 B1 . . 120.7(2) ?
C36 C31 B1 . . 123.7(2) ?
C33 C32 C31 . . 122.3(2) ?
C33 C32 C37 . . 116.7(2) ?
C31 C32 C37 . . 121.0(2) ?
C34 C33 C32 . . 120.3(2) ?
C34 C33 H33 . . 119.9 ?
C32 C33 H33 . . 119.9 ?
C33 C34 C35 . . 119.6(2) ?
C33 C34 C38 . . 119.4(2) ?
C35 C34 C38 . . 120.9(2) ?
C36 C35 C34 . . 119.7(2) ?
C36 C35 H35 . . 120.2 ?
C34 C35 H35 . . 120.2 ?
C35 C36 C31 . . 122.6(2) ?
C35 C36 C39 . . 117.6(2) ?
C31 C36 C39 . . 119.8(2) ?
F2 C37 F3 . . 107.0(8) ?
F1A C37 F3A . . 106.9(11) ?
F2 C37 F1 . . 106.4(6) ?
F3 C37 F1 . . 105.6(9) ?
F1A C37 F2A . . 106.1(7) ?
F3A C37 F2A . . 104.1(9) ?
F1A C37 C32 . . 118.2(8) ?
F2 C37 C32 . . 112.7(7) ?
F3 C37 C32 . . 114.6(10) ?
F3A C37 C32 . . 110.2(11) ?
F1 C37 C32 . . 109.9(8) ?
F2A C37 C32 . . 110.4(7) ?
F6 C38 F4 . . 106.7(2) ?
F6 C38 F5 . . 106.4(2) ?
F4 C38 F5 . . 106.2(2) ?
F6 C38 C34 . . 112.7(2) ?
F4 C38 C34 . . 112.5(2) ?
F5 C38 C34 . . 111.9(2) ?
F9 C39 F7 . . 107.6(8) ?
F8A C39 F7A . . 105.5(14) ?
F8A C39 F9A . . 105.1(11) ?
F7A C39 F9A . . 106.0(13) ?
F9 C39 F8 . . 105.4(6) ?
F7 C39 F8 . . 105.6(7) ?
F8A C39 C36 . . 115.6(12) ?
F9 C39 C36 . . 115.4(8) ?
F7 C39 C36 . . 113.1(9) ?
F7A C39 C36 . . 114.7(15) ?
F9A C39 C36 . . 109.1(14) ?
F8 C39 C36 . . 109.0(6) ?
C46 C41 C42 . . 122.3(2) ?
C46 C41 N1 . . 118.8(2) ?
C42 C41 N1 . . 118.8(2) ?
C43 C42 C41 . . 117.3(3) ?
C43 C42 C47 . . 121.1(2) ?
C41 C42 C47 . . 121.6(2) ?
C44 C43 C42 . . 121.2(3) ?
C44 C43 H43 . . 119.4 ?
C42 C43 H43 . . 119.4 ?
C45 C44 C43 . . 120.3(3) ?
C45 C44 H44 . . 119.9 ?
C43 C44 H44 . . 119.9 ?
C44 C45 C46 . . 120.9(3) ?
C44 C45 H45 . . 119.6 ?
C46 C45 H45 . . 119.6 ?
C45 C46 C41 . . 118.0(3) ?
C45 C46 C48 . . 120.0(3) ?
C41 C46 C48 . . 122.0(2) ?
C42 C47 H47A . . 109.5 ?
C42 C47 H47B . . 109.5 ?
H47A C47 H47B . . 109.5 ?
C42 C47 H47C . . 109.5 ?
H47A C47 H47C . . 109.5 ?
H47B C47 H47C . . 109.5 ?
C46 C48 H48A . . 109.5 ?
C46 C48 H48B . . 109.5 ?
H48A C48 H48B . . 109.5 ?
C46 C48 H48C . . 109.5 ?
H48A C48 H48C . . 109.5 ?
H48B C48 H48C . . 109.5 ?

loop_
_geom_bond_atom_site_label_1
_geom_bond_atom_site_label_2
_geom_bond_site_symmetry_2
_geom_bond_distance
_geom_bond_publ_flag
B1 C1 . 1.505(4) ?
B1 C3 . 1.569(4) ?
B1 C31 . 1.597(4) ?
N1 C2 . 1.357(3) ?
N1 C41 . 1.436(3) ?
N1 C3 . 1.475(3) ?
C1 C2 . 1.414(3) ?
C1 C4 . 1.450(4) ?
C2 C21 . 1.489(4) ?
C3 H3A . 0.99 ?
C3 H3B . 0.99 ?
C4 C5 . 1.346(4) ?
C4 H4 . 0.95 ?
C5 C11 . 1.462(4) ?
C5 H5 . 0.95 ?
C11 C12 . 1.400(4) ?
C11 C16 . 1.400(4) ?
C12 C13 . 1.374(4) ?
C12 H12 . 0.95 ?
C13 C14 . 1.393(5) ?
C13 H13 . 0.95 ?
C14 C15 . 1.377(5) ?
C14 H14 . 0.95 ?
C15 C16 . 1.382(4) ?
C15 H15 . 0.95 ?
C16 H16 . 0.95 ?
C21 C26 . 1.394(4) ?
C21 C22 . 1.401(4) ?
C22 C23 . 1.390(4) ?
C22 H22 . 0.95 ?
C23 C24 . 1.391(4) ?
C23 H23 . 0.95 ?
C24 C25 . 1.382(4) ?
C24 H24 . 0.95 ?
C25 C26 . 1.394(4) ?
C25 H25 . 0.95 ?
C26 H26 . 0.95 ?
C31 C32 . 1.408(4) ?
C31 C36 . 1.412(4) ?
C32 C33 . 1.391(4) ?
C32 C37 . 1.503(4) ?
C33 C34 . 1.382(4) ?
C33 H33 . 0.95 ?
C34 C35 . 1.392(4) ?
C34 C38 . 1.494(4) ?
C35 C36 . 1.389(4) ?
C35 H35 . 0.95 ?
C36 C39 . 1.502(4) ?
C37 F1A . 1.321(9) ?
C37 F2 . 1.323(9) ?
C37 F3 . 1.334(10) ?
C37 F3A . 1.335(10) ?
C37 F1 . 1.339(9) ?
C37 F2A . 1.365(9) ?
C38 F6 . 1.337(3) ?
C38 F4 . 1.337(3) ?
C38 F5 . 1.344(3) ?
C39 F8A . 1.321(12) ?
C39 F9 . 1.329(8) ?
C39 F7 . 1.334(8) ?
C39 F7A . 1.340(12) ?
C39 F9A . 1.346(11) ?
C39 F8 . 1.365(7) ?
C41 C46 . 1.397(4) ?
C41 C42 . 1.409(4) ?
C42 C43 . 1.397(4) ?
C42 C47 . 1.503(4) ?
C43 C44 . 1.385(4) ?
C43 H43 . 0.95 ?
C44 C45 . 1.382(4) ?
C44 H44 . 0.95 ?
C45 C46 . 1.396(4) ?
C45 H45 . 0.95 ?
C46 C48 . 1.507(4) ?
C47 H47A . 0.98 ?
C47 H47B . 0.98 ?
C47 H47C . 0.98 ?
C48 H48A . 0.98 ?
C48 H48B . 0.98 ?
C48 H48C . 0.98 ?

loop_
_geom_torsion_atom_site_label_1
_geom_torsion_atom_site_label_2
_geom_torsion_atom_site_label_3
_geom_torsion_atom_site_label_4
_geom_torsion_site_symmetry_1
_geom_torsion_site_symmetry_2
_geom_torsion_site_symmetry_3
_geom_torsion_site_symmetry_4
_geom_torsion
_geom_torsion_publ_flag
C3 B1 C1 C2 . . . . 2.1(3) ?
C31 B1 C1 C2 . . . . -175.5(2) ?
C3 B1 C1 C4 . . . . -172.5(3) ?
C31 B1 C1 C4 . . . . 9.9(5) ?
C41 N1 C2 C1 . . . . 167.5(2) ?
C3 N1 C2 C1 . . . . 1.9(3) ?
C41 N1 C2 C21 . . . . -13.7(4) ?
C3 N1 C2 C21 . . . . -179.3(2) ?
C4 C1 C2 N1 . . . . 172.6(2) ?
B1 C1 C2 N1 . . . . -2.5(3) ?
C4 C1 C2 C21 . . . . -6.1(4) ?
B1 C1 C2 C21 . . . . 178.7(2) ?
C2 N1 C3 B1 . . . . -0.3(3) ?
C41 N1 C3 B1 . . . . -166.9(2) ?
C1 B1 C3 N1 . . . . -1.1(3) ?
C31 B1 C3 N1 . . . . 176.6(2) ?
C2 C1 C4 C5 . . . . -173.8(2) ?
B1 C1 C4 C5 . . . . 0.0(4) ?
C1 C4 C5 C11 . . . . 173.8(3) ?
C4 C5 C11 C12 . . . . -173.7(3) ?
C4 C5 C11 C16 . . . . 3.8(5) ?
C16 C11 C12 C13 . . . . 0.3(4) ?
C5 C11 C12 C13 . . . . 177.9(3) ?
C11 C12 C13 C14 . . . . -1.2(5) ?
C12 C13 C14 C15 . . . . 1.1(6) ?
C13 C14 C15 C16 . . . . -0.2(7) ?
C14 C15 C16 C11 . . . . -0.6(6) ?
C12 C11 C16 C15 . . . . 0.6(5) ?
C5 C11 C16 C15 . . . . -176.9(3) ?
N1 C2 C21 C26 . . . . -56.3(3) ?
C1 C2 C21 C26 . . . . 122.4(3) ?
N1 C2 C21 C22 . . . . 124.6(3) ?
C1 C2 C21 C22 . . . . -56.7(4) ?
C26 C21 C22 C23 . . . . 1.3(4) ?
C2 C21 C22 C23 . . . . -179.6(2) ?
C21 C22 C23 C24 . . . . -1.5(4) ?
C22 C23 C24 C25 . . . . 0.6(4) ?
C23 C24 C25 C26 . . . . 0.4(4) ?
C22 C21 C26 C25 . . . . -0.3(4) ?
C2 C21 C26 C25 . . . . -179.4(2) ?
C24 C25 C26 C21 . . . . -0.6(4) ?
C1 B1 C31 C32 . . . . 80.1(3) ?
C3 B1 C31 C32 . . . . -97.2(3) ?
C1 B1 C31 C36 . . . . -98.6(3) ?
C3 B1 C31 C36 . . . . 84.1(3) ?
C36 C31 C32 C33 . . . . 1.1(4) ?
B1 C31 C32 C33 . . . . -177.7(2) ?
C36 C31 C32 C37 . . . . 178.6(2) ?
B1 C31 C32 C37 . . . . -0.2(4) ?
C31 C32 C33 C34 . . . . -0.6(4) ?
C37 C32 C33 C34 . . . . -178.2(2) ?
C32 C33 C34 C35 . . . . -0.1(4) ?
C32 C33 C34 C38 . . . . -176.6(2) ?
C33 C34 C35 C36 . . . . 0.2(4) ?
C38 C34 C35 C36 . . . . 176.7(2) ?
C34 C35 C36 C31 . . . . 0.3(4) ?
C34 C35 C36 C39 . . . . -178.5(2) ?
C32 C31 C36 C35 . . . . -1.0(4) ?
B1 C31 C36 C35 . . . . 177.8(2) ?
C32 C31 C36 C39 . . . . 177.8(2) ?
B1 C31 C36 C39 . . . . -3.4(4) ?
C33 C32 C37 F1A . . . . -157.3(10) ?
C31 C32 C37 F1A . . . . 25.0(11) ?
C33 C32 C37 F2 . . . . 102.5(9) ?
C31 C32 C37 F2 . . . . -75.2(9) ?
C33 C32 C37 F3 . . . . -20.3(9) ?
C31 C32 C37 F3 . . . . 162.0(9) ?
C33 C32 C37 F3A . . . . -34.1(13) ?
C31 C32 C37 F3A . . . . 148.3(12) ?
C33 C32 C37 F1 . . . . -139.0(10) ?
C31 C32 C37 F1 . . . . 43.4(10) ?
C33 C32 C37 F2A . . . . 80.4(14) ?
C31 C32 C37 F2A . . . . -97.3(13) ?
C33 C34 C38 F6 . . . . -153.7(2) ?
C35 C34 C38 F6 . . . . 29.8(4) ?
C33 C34 C38 F4 . . . . -33.1(4) ?
C35 C34 C38 F4 . . . . 150.5(2) ?
C33 C34 C38 F5 . . . . 86.4(3) ?
C35 C34 C38 F5 . . . . -90.0(3) ?
C35 C36 C39 F8A . . . . 118.6(17) ?
C31 C36 C39 F8A . . . . -60.3(17) ?
C35 C36 C39 F9 . . . . -140.3(11) ?
C31 C36 C39 F9 . . . . 40.8(11) ?
C35 C36 C39 F7 . . . . -15.8(10) ?
C31 C36 C39 F7 . . . . 165.3(10) ?
C35 C36 C39 F7A . . . . -4.6(16) ?
C31 C36 C39 F7A . . . . 176.6(16) ?
C35 C36 C39 F9A . . . . -123.3(15) ?
C31 C36 C39 F9A . . . . 57.8(15) ?
C35 C36 C39 F8 . . . . 101.4(9) ?
C31 C36 C39 F8 . . . . -77.5(9) ?
C2 N1 C41 C46 . . . . 112.8(3) ?
C3 N1 C41 C46 . . . . -83.0(3) ?
C2 N1 C41 C42 . . . . -69.7(3) ?
C3 N1 C41 C42 . . . . 94.6(3) ?
C46 C41 C42 C43 . . . . -2.2(4) ?
N1 C41 C42 C43 . . . . -179.6(2) ?
C46 C41 C42 C47 . . . . 177.2(2) ?
N1 C41 C42 C47 . . . . -0.3(4) ?
C41 C42 C43 C44 . . . . 0.9(4) ?
C47 C42 C43 C44 . . . . -178.4(3) ?
C42 C43 C44 C45 . . . . 0.8(4) ?
C43 C44 C45 C46 . . . . -1.2(4) ?
C44 C45 C46 C41 . . . . 0.0(4) ?
C44 C45 C46 C48 . . . . 179.2(3) ?
C42 C41 C46 C45 . . . . 1.7(4) ?
N1 C41 C46 C45 . . . . 179.2(2) ?
C42 C41 C46 C48 . . . . -177.4(2) ?
N1 C41 C46 C48 . . . . 0.1(4) ?
